data_7022850
loop_
_publ_author_name
'Guo, Jiuyu'
'Zhang, Deng'
'Chen, Lei'
'Song, You'
'Zhu, Dunru'
'Xu, Yan'

_publ_section_title
;
 Syntheses, structures and magnetic properties of two unprecedented hybrid
 compounds constructed from open Wells-Dawson anions and high-nuclear
 transition metal clusters.
;
_journal_issue 23
_journal_name_full 'Dalton transactions (Cambridge, England : 2003)'
_journal_page_first 8454
_journal_page_last 8459
_journal_paper_doi 10.1039/c3dt50155h
_journal_volume 42
_journal_year 2013
_chemical_formula_moiety Na2(C3N2H12)4{[Ni5(OH)3(H2O)4(CH3CO2)][SiW9O33]2}.12.5H2O
_chemical_formula_sum 'C14 H87 N8 Na2 Ni5 O87.5 Si2 W18'
_chemical_formula_weight 5472.91
_chemical_name_systematic
;
?
;
_space_group_IT_number 14
_symmetry_cell_setting monoclinic
_symmetry_space_group_name_Hall '-P 2ybc'
_symmetry_space_group_name_H-M 'P 1 21/c 1'
_atom_sites_solution_hydrogens geom
_atom_sites_solution_primary direct
_atom_sites_solution_secondary difmap
_audit_creation_method SHELXL-97
_cell_angle_alpha 90.00
_cell_angle_beta 95.906(2)
_cell_angle_gamma 90.00
_cell_formula_units_Z 4
_cell_length_a 13.2098(18)
_cell_length_b 18.524(3)
_cell_length_c 35.750(5)
_cell_measurement_reflns_used 7788
_cell_measurement_temperature 296(2)
_cell_measurement_theta_max 25.9865
_cell_measurement_theta_min 2.2795
_cell_volume 8702(2)
_computing_cell_refinement 'Bruker XSCANS'
_computing_data_collection 'Bruker XSCANS'
_computing_data_reduction 'Bruker SHELXTL'
_computing_molecular_graphics 'Bruker SHELXTL'
_computing_publication_material 'Bruker SHELXTL'
_computing_structure_refinement 'SHELXL-97 (Sheldrick, 1997)'
_computing_structure_solution 'SHELXS-97 (Sheldrick, 1990)'
_diffrn_ambient_temperature 296(2)
_diffrn_measured_fraction_theta_full 0.994
_diffrn_measured_fraction_theta_max 0.994
_diffrn_measurement_device_type 'Bruker P4'
_diffrn_measurement_method '\w scans'
_diffrn_radiation_monochromator graphite
_diffrn_radiation_source 'fine-focus sealed tube'
_diffrn_radiation_type MoK\a
_diffrn_radiation_wavelength 0.71073
_diffrn_reflns_av_R_equivalents 0.0928
_diffrn_reflns_av_unetI/netI 0.0832
_diffrn_reflns_limit_h_max 15
_diffrn_reflns_limit_h_min -15
_diffrn_reflns_limit_k_max 22
_diffrn_reflns_limit_k_min -22
_diffrn_reflns_limit_l_max 43
_diffrn_reflns_limit_l_min -43
_diffrn_reflns_number 61910
_diffrn_reflns_theta_full 25.50
_diffrn_reflns_theta_max 25.50
_diffrn_reflns_theta_min 1.15
_exptl_absorpt_coefficient_mu 24.902
_exptl_absorpt_correction_T_max 0.1541
_exptl_absorpt_correction_T_min 0.1089
_exptl_absorpt_correction_type multi-scan
_exptl_absorpt_process_details '(SADABS; Sheldrick, 2003)'
_exptl_crystal_colour green
_exptl_crystal_density_diffrn 4.174
_exptl_crystal_density_method 'not measured'
_exptl_crystal_description 'square sheet'
_exptl_crystal_F_000 9776
_exptl_crystal_size_max 0.16
_exptl_crystal_size_mid 0.14
_exptl_crystal_size_min 0.12
_refine_diff_density_max 1.912
_refine_diff_density_min -1.979
_refine_diff_density_rms 0.404
_refine_ls_extinction_method none
_refine_ls_goodness_of_fit_ref 1.007
_refine_ls_hydrogen_treatment mixed
_refine_ls_matrix_type full
_refine_ls_number_parameters 1240
_refine_ls_number_reflns 16098
_refine_ls_number_restraints 116
_refine_ls_restrained_S_all 1.007
_refine_ls_R_factor_all 0.0783
_refine_ls_R_factor_gt 0.0423
_refine_ls_shift/su_max 0.037
_refine_ls_shift/su_mean 0.001
_refine_ls_structure_factor_coef Fsqd
_refine_ls_weighting_details 'calc w=1/[\s^2^(Fo^2^)+(0.0380P)^2^+0.0000P] where P=(Fo^2^+2Fc^2^)/3'
_refine_ls_weighting_scheme calc
_refine_ls_wR_factor_gt 0.0825
_refine_ls_wR_factor_ref 0.0967
_reflns_number_gt 11193
_reflns_number_total 16098
_reflns_threshold_expression >2sigma(I)
_cod_data_source_file c3dt50155h.txt
_cod_data_source_block gjy-35
_cod_depositor_comments
;
The following automatic conversions were performed:

'_symmetry_cell_setting' value 'Monoclinic' changed to 'monoclinic'
according to /home/saulius/struct/CIF-dictionaries/cif_core.dic
dictionary named 'cif_core.dic' version 2.4.2 from 2011-04-26.

Automatic conversion script
Id: cif_fix_values 1891 2012-01-12 08:04:46Z andrius 
;
_cod_original_cell_volume 8701(2)
_cod_original_sg_symbol_H-M 'P2(1)/c '
_cod_original_formula_sum 'C14 H87 N8 Na2 Ni5 O87.50 Si2 W18'
_cod_database_code 7022850

loop_
_symmetry_equiv_pos_as_xyz
'x, y, z'
'-x, y+1/2, -z+1/2'
'-x, -y, -z'
'x, -y-1/2, z-1/2'

loop_
_atom_site_label
_atom_site_type_symbol
_atom_site_fract_x
_atom_site_fract_y
_atom_site_fract_z
_atom_site_U_iso_or_equiv
_atom_site_adp_type
_atom_site_occupancy
_atom_site_symmetry_multiplicity
_atom_site_calc_flag
_atom_site_refinement_flags
_atom_site_disorder_assembly
_atom_site_disorder_group
W1 W -0.44206(3) 0.84264(2) 0.027323(11) 0.01704(10) Uani 1 1 d . . .
W2 W -0.46267(3) 0.99697(2) 0.089069(10) 0.01612(10) Uani 1 1 d . . .
W3 W -0.21191(3) 1.02032(2) 0.095346(10) 0.01710(10) Uani 1 1 d . . .
W4 W -0.47994(3) 1.14332(2) 0.158703(11) 0.01909(11) Uani 1 1 d . . .
W5 W -0.22453(3) 1.16277(2) 0.166732(11) 0.01975(11) Uani 1 1 d . . .
W6 W -0.16096(3) 0.69788(2) -0.019358(11) 0.02219(11) Uani 1 1 d . . .
W7 W -0.01882(3) 0.72391(2) 0.076948(11) 0.02113(11) Uani 1 1 d . . .
W8 W -0.19192(3) 0.86635(2) 0.034087(10) 0.01757(10) Uani 1 1 d . . .
W9 W -0.05642(3) 0.99990(2) 0.187031(11) 0.01986(11) Uani 1 1 d . . .
W10 W -0.40027(3) 0.54370(2) 0.097452(12) 0.02351(11) Uani 1 1 d . . .
W11 W -0.41504(3) 0.67561(2) -0.027448(11) 0.02114(11) Uani 1 1 d . . .
W12 W -0.59376(3) 0.95968(2) 0.174444(11) 0.02067(11) Uani 1 1 d . . .
W13 W -0.26119(3) 0.54494(2) 0.011012(12) 0.02410(11) Uani 1 1 d . . .
W14 W -0.45540(3) 0.94482(2) 0.257064(11) 0.02259(11) Uani 1 1 d . . .
W15 W -0.17193(3) 0.96704(2) 0.264037(11) 0.02244(11) Uani 1 1 d . . .
W16 W -0.34319(3) 1.12545(2) 0.243175(11) 0.02158(11) Uani 1 1 d . . .
W17 W -0.55375(3) 0.67256(2) 0.059676(11) 0.02042(11) Uani 1 1 d . . .
W18 W -0.11656(3) 0.56914(2) 0.104898(12) 0.02418(12) Uani 1 1 d . . .
Si1 Si -0.2871(2) 0.70353(15) 0.06337(7) 0.0157(7) Uani 1 1 d . . .
Ni1 Ni -0.42058(9) 0.69815(7) 0.13740(3) 0.0200(3) Uani 1 1 d . . .
Ni2 Ni -0.31636(10) 0.69614(7) 0.21641(4) 0.0238(4) Uani 1 1 d . . .
Ni3 Ni -0.43926(9) 0.82928(7) 0.19064(3) 0.0201(3) Uani 1 1 d . . .
Ni4 Ni -0.14838(9) 0.72065(7) 0.14705(3) 0.0198(3) Uani 1 1 d . . .
Si2 Si -0.3265(2) 0.98805(15) 0.17687(7) 0.0151(7) Uani 1 1 d . . .
Ni5 Ni -0.16671(10) 0.85077(7) 0.19837(3) 0.0196(3) Uani 1 1 d . . .
Na1 Na -0.3381(3) 1.0212(2) -0.00009(11) 0.0315(12) Uani 1 1 d . . .
Na2 Na -0.5000 0.5000 0.0000 0.069(2) Uani 1 2 d SU . 1
Na3 Na 1.1846(6) 0.7908(4) 0.12815(19) 0.025(2) Uani 0.50 1 d PU . 1
O1 O -0.4261(6) 0.4543(4) 0.10559(19) 0.034(2) Uani 1 1 d . . 1
O2 O -0.4559(5) 0.7208(4) 0.19047(17) 0.0219(18) Uani 1 1 d . . 1
O3 O -0.2058(5) 0.9208(3) 0.07865(16) 0.0189(18) Uani 1 1 d . A 1
O4 O -0.3620(5) 1.1977(3) 0.14800(17) 0.0218(18) Uani 1 1 d . A 1
O5 O -0.1135(5) 0.9981(4) 0.13486(17) 0.0251(19) Uani 1 1 d . A 1
O6 O -0.3812(5) 0.6679(3) 0.08296(17) 0.0167(16) Uani 1 1 d U . 1
O7 O -0.4390(4) 0.8999(3) 0.07298(16) 0.0173(17) Uani 1 1 d . B 1
O8 O -0.0362(5) 0.9038(3) 0.18741(16) 0.0189(18) Uani 1 1 d . . 1
O9 O -0.5590(5) 0.6988(3) 0.10797(16) 0.0195(17) Uani 1 1 d U . 1
O10 O -0.5173(5) 0.7714(3) 0.04880(17) 0.0190(18) Uani 1 1 d . . 1
O11 O -0.2781(5) 0.6817(3) 0.16337(16) 0.0184(17) Uani 1 1 d . . 1
O12 O -0.5736(5) 1.2044(4) 0.14283(17) 0.0230(19) Uani 1 1 d . A 1
O13 O -0.4994(5) 0.6560(3) 0.00980(17) 0.0208(18) Uani 1 1 d . . 1
O14 O -0.2957(5) 0.8061(4) 0.21370(18) 0.0248(19) Uani 1 1 d . . 1
O15 O -0.0871(4) 0.8121(3) 0.06021(17) 0.0186(17) Uani 1 1 d . A 1
O16 O -0.5554(5) 1.0662(3) 0.17249(17) 0.0195(18) Uani 1 1 d . A 1
O17 O -0.4537(5) 1.1739(4) 0.21005(17) 0.0213(18) Uani 1 1 d . A 1
O18 O -0.5430(4) 0.9627(3) 0.12511(16) 0.0163(17) Uani 1 1 d . A 1
O19 O -0.0969(5) 0.6151(4) 0.15030(18) 0.028(2) Uani 1 1 d . . 1
O20 O -0.4224(5) 0.7761(3) -0.01238(16) 0.0180(17) Uani 1 1 d . . 1
O21 O -0.1804(5) 0.6861(3) 0.08870(16) 0.0173(17) Uani 1 1 d . . 1
O22 O -0.2184(4) 0.9603(3) 0.19890(16) 0.0154(17) Uani 1 1 d . . 1
O23 O -0.1276(5) 1.0967(3) 0.18465(16) 0.0178(17) Uani 1 1 d . A 1
O24 O -0.1923(5) 0.7949(4) -0.00648(17) 0.0212(18) Uani 1 1 d . A 1
O25 O -0.6814(5) 0.6752(4) 0.04376(18) 0.0269(17) Uani 1 1 d U . 1
O26 O -0.2819(4) 0.6664(3) 0.02123(16) 0.0165(17) Uani 1 1 d . . 1
O27 O -0.4206(5) 0.9462(3) 0.19364(16) 0.0179(17) Uani 1 1 d . . 1
O28 O -0.3735(5) 0.5785(4) -0.02702(18) 0.026(2) Uani 1 1 d . . 1
O29 O -0.3026(5) 0.7900(3) 0.05667(16) 0.0166(17) Uani 1 1 d . . 1
O30 O -0.5848(4) 0.9704(4) 0.22809(16) 0.0228(19) Uani 1 1 d . A 1
O31 O -0.7217(5) 0.9736(4) 0.16309(18) 0.028(2) Uani 1 1 d . A 1
O32 O -0.0581(5) 0.4874(4) 0.1148(2) 0.034(2) Uani 1 1 d . . 1
O33 O -0.2551(5) 0.5474(4) 0.11063(17) 0.027(2) Uani 1 1 d . . 1
O34 O -0.5849(5) 0.8640(4) 0.17479(17) 0.0237(19) Uani 1 1 d . . 1
O35 O -0.3115(5) 0.9415(4) 0.26794(17) 0.027(2) Uani 1 1 d . A 1
O36 O -0.2365(5) 1.1090(3) 0.11903(16) 0.0165(17) Uani 1 1 d . A 1
O37 O -0.4991(5) 0.6801(4) -0.06810(18) 0.029(2) Uani 1 1 d . . 1
O38 O -0.0675(5) 0.6950(4) 0.02334(18) 0.0219(19) Uani 1 1 d . A 1
O39 O -0.5538(5) 1.0175(3) 0.05317(17) 0.0221(19) Uani 1 1 d . . 1
O40 O -0.3439(5) 1.0294(3) 0.06601(16) 0.0186(18) Uani 1 1 d . A 1
O41 O -0.3501(5) 1.1808(4) 0.28177(18) 0.030(2) Uani 1 1 d . A 1
O42 O -0.0046(5) 0.6213(4) 0.08653(17) 0.028(2) Uani 1 1 d . . 1
O43 O -0.1348(5) 0.8769(4) 0.25457(17) 0.028(2) Uani 1 1 d . . 1
O44 O -0.3411(5) 1.0763(3) 0.18468(16) 0.0184(17) Uani 1 1 d . . 1
O45 O -0.4668(5) 1.0904(3) 0.11340(16) 0.0181(18) Uani 1 1 d . A 1
O46 O -0.1733(5) 0.5947(4) -0.02096(19) 0.029(2) Uani 1 1 d . . 1
O47 O -0.1433(5) 1.0550(4) 0.06172(17) 0.028(2) Uani 1 1 d . A 1
O48 O -0.1247(5) 0.9794(4) 0.30971(18) 0.037(2) Uani 1 1 d . A 1
O49 O 0.1047(5) 0.7416(4) 0.06848(18) 0.030(2) Uani 1 1 d . . 1
O50 O -0.1541(5) 1.2365(4) 0.15464(19) 0.032(2) Uani 1 1 d . A 1
O51 O -0.3277(5) 0.8971(4) 0.01276(16) 0.0200(18) Uani 1 1 d . A 1
O52 O -0.1705(5) 0.6774(4) 0.24013(19) 0.031(2) Uani 1 1 d . . 1
O53 O -0.5371(5) 0.8906(3) 0.00160(18) 0.0247(19) Uani 1 1 d . . 1
O54 O -0.3293(5) 0.9777(3) 0.13160(17) 0.0204(18) Uani 1 1 d . . 1
O55 O -0.0161(5) 0.7482(4) 0.12491(17) 0.0257(19) Uani 1 1 d . . 1
O56 O -0.2936(5) 0.7016(3) -0.04969(17) 0.0206(18) Uani 1 1 d . . 1
O57 O -0.5294(5) 0.5733(4) 0.06996(19) 0.028(2) Uani 1 1 d . . 1
O58 O -0.0908(5) 0.7510(4) 0.20219(17) 0.027(2) Uani 1 1 d . . 1
O59 O -0.2305(5) 1.0684(4) 0.25719(17) 0.0251(19) Uani 1 1 d . A 1
O60 O -0.4307(5) 0.5845(4) 0.14033(18) 0.027(2) Uani 1 1 d . . 1
O61 O -0.2549(5) 1.1891(4) 0.21477(18) 0.0252(19) Uani 1 1 d . A 1
O62 O -0.3581(5) 0.5302(4) 0.04457(18) 0.0238(19) Uani 1 1 d . . 1
O63 O 0.0644(5) 1.0325(4) 0.1835(2) 0.033(2) Uani 1 1 d . A 1
O64 O -0.2482(6) 0.4597(4) -0.0073(2) 0.035(2) Uani 1 1 d . . 1
O65 O -0.0587(5) 1.0095(4) 0.24077(18) 0.026(2) Uani 1 1 d . A 1
O66 O -0.4307(5) 1.0522(4) 0.25137(18) 0.031(2) Uani 1 1 d . A 1
O67 O -0.4967(5) 0.9493(4) 0.30040(18) 0.033(2) Uani 1 1 d . A 1
O68 O -0.1606(5) 0.5493(3) 0.05013(18) 0.0237(19) Uani 1 1 d . . 1
O69 O -0.1285(5) 0.9315(4) 0.01135(18) 0.028(2) Uani 1 1 d . A 1
O70 O -0.0831(5) 0.7122(4) -0.05457(18) 0.031(2) Uani 1 1 d . A 1
O71 O -0.4705(5) 0.8509(4) 0.24570(18) 0.029(2) Uani 1 1 d . . 1
O1W O -0.3509(6) 0.5822(4) 0.2162(2) 0.037(2) Uani 1 1 d . . 1
O2W O -0.3590(6) 0.7069(5) 0.27001(19) 0.045(3) Uani 1 1 d . . 1
O3W O -0.2298(8) 1.0882(7) -0.0329(3) 0.105(4) Uani 1 1 d . C 1
O4W O 0.643(2) 0.3514(15) 0.1611(7) 0.129(6) Uani 0.50 1 d PU D 1
O5W O 1.0368(15) 0.5512(10) 0.0123(5) 0.211(5) Uani 1 1 d U E 1
O6W O 0.9667(18) 1.0441(13) 0.0174(6) 0.264(6) Uani 1 1 d U F 1
O7W O 1.0436(16) 0.3371(12) 0.1369(6) 0.230(5) Uani 1 1 d U G 1
O8W O 0.9349(9) 1.0223(9) -0.0612(4) 0.157(7) Uani 1 1 d . H 1
O9W O -0.1886(10) 0.7894(6) 0.3127(3) 0.100(4) Uani 1 1 d . I 1
O10W O 0.9312(8) 1.1664(6) 0.0102(3) 0.088(4) Uani 1 1 d . J 1
O11W O 1.1029(8) 0.9012(5) 0.1246(3) 0.084(4) Uani 1 1 d . K 1
O12W O 1.1074(7) 0.6487(5) 0.1842(3) 0.068(3) Uani 1 1 d . L 1
O13W O -0.1276(9) 0.2945(5) 0.3097(3) 0.093(4) Uani 1 1 d . . 1
O14W O 1.3205(7) 0.8361(5) 0.0952(3) 0.080(4) Uani 1 1 d . M 1
O15W O -0.7292(7) 0.6781(6) 0.1409(2) 0.079(4) Uani 1 1 d . . 1
O16W O -0.2086(5) 0.8222(4) 0.14440(16) 0.0203(18) Uani 1 1 d . . 1
O17W O -0.3932(5) 0.8106(3) 0.13749(17) 0.0193(18) Uani 1 1 d . . 1
N1 N 0.1389(7) 0.6792(6) -0.0111(3) 0.056(4) Uani 1 1 d . N 1
H1A H 0.0767 0.6632 -0.0081 0.084 Uiso 1 1 calc R N 1
H1B H 0.1435 0.7257 -0.0049 0.084 Uiso 1 1 calc R N 1
H1C H 0.1846 0.6541 0.0036 0.084 Uiso 1 1 calc R N 1
N2 N 0.3698(7) 0.8064(5) -0.0639(2) 0.039(3) Uani 1 1 d . N 1
H2D H 0.3765 0.8522 -0.0565 0.059 Uiso 1 1 calc R N 1
H2E H 0.3596 0.8045 -0.0889 0.059 Uiso 1 1 calc R N 1
H2F H 0.4261 0.7821 -0.0560 0.059 Uiso 1 1 calc R N 1
N3 N 0.2192(12) 1.1312(9) 0.1734(4) 0.131(4) Uani 1 1 d U O 1
H3C H 0.2243 1.1646 0.1914 0.197 Uiso 1 1 calc R O 1
H3D H 0.2810 1.1156 0.1695 0.197 Uiso 1 1 calc R O 1
H3E H 0.1822 1.0944 0.1804 0.197 Uiso 1 1 calc R O 1
N4 N 0.3244(8) 1.1430(5) 0.0707(3) 0.055(3) Uani 1 1 d U O 1
H4C H 0.3794 1.1176 0.0665 0.083 Uiso 1 1 calc R O 1
H4D H 0.3424 1.1795 0.0861 0.083 Uiso 1 1 calc R O 1
H4E H 0.2950 1.1601 0.0489 0.083 Uiso 1 1 calc R O 1
N5 N 0.1955(8) 0.5701(6) 0.0888(3) 0.072(4) Uani 1 1 d . P 1
H5C H 0.1302 0.5820 0.0839 0.108 Uiso 1 1 calc R P 1
H5D H 0.2253 0.5709 0.0675 0.108 Uiso 1 1 calc R P 1
H5E H 0.2262 0.6016 0.1050 0.108 Uiso 1 1 calc R P 1
N6 N 0.4188(8) 0.3653(6) 0.1374(3) 0.062(4) Uani 1 1 d . P 1
H6C H 0.4177 0.3206 0.1465 0.093 Uiso 1 1 calc R P 1
H6D H 0.4527 0.3940 0.1543 0.093 Uiso 1 1 calc R P 1
H6E H 0.4495 0.3652 0.1164 0.093 Uiso 1 1 calc R P 1
N7 N -0.2963(9) 0.3253(6) 0.2514(3) 0.082(4) Uani 1 1 d . Q 1
H7C H -0.3617 0.3292 0.2550 0.123 Uiso 1 1 calc R Q 1
H7D H -0.2589 0.3231 0.2735 0.123 Uiso 1 1 calc R Q 1
H7E H -0.2870 0.2853 0.2383 0.123 Uiso 1 1 calc R Q 1
N8 N -0.1210(8) 0.5270(5) 0.2125(3) 0.049(3) Uani 1 1 d . Q 1
H8B H -0.1134 0.5584 0.1941 0.074 Uiso 1 1 calc R Q 1
H8C H -0.0637 0.5248 0.2279 0.074 Uiso 1 1 calc R Q 1
H8D H -0.1718 0.5412 0.2253 0.074 Uiso 1 1 calc R Q 1
C1 C -0.0942(8) 0.7132(6) 0.2324(3) 0.025(3) Uani 1 1 d . . 1
C2 C -0.0033(8) 0.7133(8) 0.2602(3) 0.049(4) Uani 1 1 d . . 1
H2A H -0.0153 0.6829 0.2810 0.074 Uiso 1 1 calc R . 1
H2B H 0.0103 0.7616 0.2690 0.074 Uiso 1 1 calc R . 1
H2C H 0.0541 0.6954 0.2486 0.074 Uiso 1 1 calc R . 1
C3 C 0.1596(12) 0.6698(9) -0.0528(4) 0.080(6) Uani 1 1 d . N 1
H3A H 0.1587 0.6189 -0.0593 0.096 Uiso 1 1 calc R N 1
H3B H 0.1069 0.6939 -0.0691 0.096 Uiso 1 1 calc R N 1
C4 C 0.2590(11) 0.7007(9) -0.0581(5) 0.099(7) Uani 1 1 d . N 1
H4A H 0.3102 0.6706 -0.0444 0.119 Uiso 1 1 calc R N 1
H4B H 0.2683 0.6962 -0.0846 0.119 Uiso 1 1 calc R N 1
C5 C 0.2811(11) 0.7734(7) -0.0475(4) 0.070(5) Uani 1 1 d . N 1
H5A H 0.2937 0.7756 -0.0204 0.084 Uiso 1 1 calc R N 1
H5B H 0.2214 0.8025 -0.0549 0.084 Uiso 1 1 calc R N 1
C6 C 0.1600(17) 1.1688(11) 0.1316(6) 0.137(3) Uani 1 1 d U O 1
H6A H 0.0920 1.1836 0.1363 0.164 Uiso 1 1 calc R O 1
H6B H 0.1970 1.2122 0.1264 0.164 Uiso 1 1 calc R O 1
C7 C 0.1514(15) 1.1265(11) 0.0994(5) 0.126(3) Uani 1 1 d U O 1
H7A H 0.1229 1.1561 0.0785 0.151 Uiso 1 1 calc R O 1
H7B H 0.1032 1.0881 0.1026 0.151 Uiso 1 1 calc R O 1
C8 C 0.2480(14) 1.0933(11) 0.0890(5) 0.106(3) Uani 1 1 d U O 1
H8A H 0.2619 1.0446 0.0933 0.127 Uiso 1 1 calc R O 1
C9 C 0.2041(11) 0.4928(9) 0.1062(4) 0.078(6) Uani 1 1 d . P 1
H9A H 0.1720 0.4922 0.1294 0.094 Uiso 1 1 calc R P 1
H9B H 0.1683 0.4588 0.0889 0.094 Uiso 1 1 calc R P 1
C10 C 0.3147(10) 0.4696(9) 0.1142(5) 0.088(6) Uani 1 1 d . P 1
H10A H 0.3488 0.4710 0.0914 0.105 Uiso 1 1 calc R P 1
H10B H 0.3508 0.5008 0.1328 0.105 Uiso 1 1 calc R P 1
C11 C 0.3104(11) 0.3928(7) 0.1289(4) 0.055(4) Uani 1 1 d . P 1
H11A H 0.2732 0.3622 0.1102 0.066 Uiso 1 1 calc R P 1
H11B H 0.2758 0.3919 0.1515 0.066 Uiso 1 1 calc R P 1
C12 C -0.2650(9) 0.3895(12) 0.2300(5) 0.135(5) Uani 1 1 d DU Q 1
H12A H -0.3143 0.4215 0.2196 0.161 Uiso 1 1 calc R Q 1
C13 C -0.1444(12) 0.4547(7) 0.1961(4) 0.082(4) Uani 1 1 d DU Q 1
H13A H -0.2050 0.4576 0.1783 0.098 Uiso 1 1 calc R Q 1
H13B H -0.0885 0.4388 0.1825 0.098 Uiso 1 1 calc R Q 1
C14 C -0.1607(11) 0.4024(10) 0.2253(5) 0.177(6) Uani 1 1 d DU Q 1
H14A H -0.1293 0.3571 0.2193 0.212 Uiso 1 1 calc R Q 1
H14B H -0.1265 0.4195 0.2490 0.212 Uiso 1 1 calc R Q 1

loop_
_atom_site_aniso_label
_atom_site_aniso_U_11
_atom_site_aniso_U_22
_atom_site_aniso_U_33
_atom_site_aniso_U_23
_atom_site_aniso_U_13
_atom_site_aniso_U_12
W1 0.0169(2) 0.0150(2) 0.01835(19) -0.00123(17) -0.00259(16) 0.00217(18)
W2 0.0174(2) 0.0171(2) 0.01330(18) -0.00033(16) -0.00147(16) 0.00099(18)
W3 0.0176(2) 0.0171(2) 0.01644(18) -0.00156(17) 0.00109(16) -0.00085(18)
W4 0.0192(2) 0.0179(2) 0.01949(19) -0.00292(17) -0.00117(17) 0.00375(19)
W5 0.0208(2) 0.0148(2) 0.0230(2) -0.00361(17) -0.00072(17) -0.00099(19)
W6 0.0206(2) 0.0224(2) 0.0233(2) -0.00658(18) 0.00069(17) 0.0017(2)
W7 0.0150(2) 0.0203(2) 0.0271(2) -0.00166(18) -0.00251(17) 0.00101(19)
W8 0.0184(2) 0.0158(2) 0.01828(19) -0.00087(17) 0.00084(16) 0.00041(18)
W9 0.0141(2) 0.0204(2) 0.0240(2) -0.00357(18) -0.00336(17) -0.00019(18)
W10 0.0236(2) 0.0146(2) 0.0310(2) 0.00058(19) -0.00347(19) -0.0050(2)
W11 0.0205(2) 0.0197(2) 0.0220(2) -0.00696(18) -0.00354(17) 0.00188(19)
W12 0.0157(2) 0.0276(2) 0.01843(19) 0.00232(18) 0.00054(16) -0.00058(19)
W13 0.0228(2) 0.0158(2) 0.0322(2) -0.00740(19) -0.00382(19) 0.0020(2)
W14 0.0221(2) 0.0302(3) 0.01542(19) 0.00137(18) 0.00155(17) 0.0018(2)
W15 0.0221(2) 0.0264(2) 0.01726(19) -0.00233(18) -0.00549(17) 0.0032(2)
W16 0.0224(2) 0.0242(2) 0.01714(19) -0.00640(18) -0.00246(17) 0.0035(2)
W17 0.0161(2) 0.0183(2) 0.0258(2) -0.00210(18) -0.00304(17) -0.00287(19)
W18 0.0209(2) 0.0182(2) 0.0315(2) 0.00057(19) -0.00670(19) 0.0029(2)
Si1 0.0119(13) 0.0149(14) 0.0205(13) -0.0039(11) 0.0027(11) 0.0019(12)
Ni1 0.0183(7) 0.0201(7) 0.0206(6) -0.0006(6) -0.0028(5) -0.0041(6)
Ni2 0.0223(7) 0.0234(8) 0.0248(7) 0.0080(6) -0.0025(6) -0.0029(6)
Ni3 0.0193(7) 0.0223(7) 0.0181(6) 0.0017(6) -0.0005(5) -0.0002(6)
Ni4 0.0173(7) 0.0172(7) 0.0238(6) -0.0009(6) -0.0028(5) 0.0005(6)
Si2 0.0144(13) 0.0163(15) 0.0144(12) 0.0024(11) 0.0003(11) 0.0026(12)
Ni5 0.0197(7) 0.0195(7) 0.0186(6) 0.0009(6) -0.0036(5) -0.0009(6)
Na1 0.037(2) 0.027(2) 0.030(2) -0.0009(19) -0.0031(19) 0.011(2)
Na2 0.055(4) 0.090(5) 0.058(4) 0.025(4) -0.010(3) -0.029(4)
Na3 0.034(4) 0.024(4) 0.015(3) -0.006(3) -0.003(3) 0.011(3)
O1 0.041(5) 0.021(4) 0.039(4) -0.003(4) -0.009(4) -0.010(4)
O2 0.019(4) 0.024(4) 0.022(3) -0.002(3) 0.001(3) 0.002(3)
O3 0.022(4) 0.016(4) 0.019(3) 0.005(3) -0.003(3) 0.010(3)
O4 0.034(4) 0.007(3) 0.023(3) -0.002(3) -0.002(3) 0.006(3)
O5 0.023(4) 0.029(4) 0.023(3) -0.012(3) -0.002(3) 0.000(3)
O6 0.020(3) 0.004(3) 0.025(3) 0.004(3) -0.002(3) -0.001(3)
O7 0.013(3) 0.025(4) 0.014(3) -0.005(3) 0.001(3) 0.005(3)
O8 0.019(4) 0.015(4) 0.021(3) 0.006(3) -0.005(3) 0.000(3)
O9 0.020(3) 0.016(3) 0.020(3) -0.001(3) -0.009(3) -0.007(3)
O10 0.019(3) 0.016(4) 0.022(3) -0.003(3) 0.002(3) 0.007(3)
O11 0.022(3) 0.013(4) 0.021(3) -0.003(3) 0.007(3) -0.005(3)
O12 0.021(4) 0.020(4) 0.028(4) 0.000(3) 0.003(3) 0.005(3)
O13 0.020(4) 0.017(4) 0.022(3) 0.003(3) -0.009(3) -0.002(3)
O14 0.025(4) 0.021(4) 0.026(4) 0.005(3) -0.007(3) -0.003(3)
O15 0.012(3) 0.011(3) 0.033(4) -0.009(3) 0.006(3) 0.003(3)
O16 0.014(3) 0.016(4) 0.028(3) -0.011(3) -0.001(3) 0.002(3)
O17 0.017(3) 0.024(4) 0.022(3) -0.005(3) 0.001(3) 0.013(3)
O18 0.013(3) 0.021(4) 0.014(3) -0.004(3) -0.005(3) 0.007(3)
O19 0.031(4) 0.025(4) 0.029(4) 0.012(3) 0.004(3) -0.006(3)
O20 0.017(3) 0.016(4) 0.020(3) -0.003(3) 0.000(3) 0.009(3)
O21 0.014(3) 0.016(4) 0.021(3) -0.007(3) -0.004(3) 0.000(3)
O22 0.010(3) 0.022(4) 0.013(3) -0.001(3) -0.007(3) -0.001(3)
O23 0.021(4) 0.011(3) 0.021(3) -0.006(3) -0.004(3) 0.003(3)
O24 0.019(4) 0.022(4) 0.022(3) 0.003(3) 0.003(3) 0.003(3)
O25 0.021(3) 0.029(3) 0.029(3) -0.003(2) -0.008(2) 0.002(2)
O26 0.013(3) 0.016(4) 0.019(3) 0.002(3) -0.002(3) -0.001(3)
O27 0.017(3) 0.018(4) 0.019(3) -0.004(3) 0.007(3) 0.002(3)
O28 0.018(4) 0.028(4) 0.031(4) -0.014(3) -0.005(3) 0.001(3)
O29 0.020(4) 0.009(3) 0.019(3) -0.003(3) -0.003(3) -0.003(3)
O30 0.007(3) 0.042(4) 0.020(3) 0.004(3) 0.009(3) 0.008(3)
O31 0.014(3) 0.042(5) 0.026(4) 0.007(3) -0.003(3) 0.009(4)
O32 0.029(4) 0.020(4) 0.051(5) 0.001(4) -0.002(4) 0.006(4)
O33 0.028(4) 0.027(4) 0.022(4) 0.007(3) -0.014(3) 0.003(3)
O34 0.023(4) 0.023(4) 0.027(3) 0.004(3) 0.008(3) 0.003(3)
O35 0.030(4) 0.030(4) 0.018(3) 0.014(3) -0.006(3) 0.008(4)
O36 0.022(4) 0.008(3) 0.019(3) -0.002(3) -0.001(3) 0.001(3)
O37 0.022(4) 0.040(5) 0.025(4) -0.011(3) -0.003(3) -0.001(4)
O38 0.010(3) 0.020(4) 0.035(4) -0.003(3) 0.002(3) 0.003(3)
O39 0.022(4) 0.017(4) 0.026(4) -0.001(3) -0.004(3) 0.007(3)
O40 0.030(4) 0.012(4) 0.013(3) -0.003(3) 0.002(3) 0.006(3)
O41 0.028(4) 0.036(5) 0.025(4) -0.011(3) 0.000(3) 0.006(4)
O42 0.031(4) 0.032(4) 0.020(3) -0.009(3) -0.007(3) 0.017(4)
O43 0.021(4) 0.041(5) 0.019(3) 0.006(3) -0.012(3) 0.013(4)
O44 0.031(4) 0.013(4) 0.010(3) -0.008(3) -0.003(3) 0.007(3)
O45 0.026(4) 0.014(4) 0.012(3) 0.000(3) -0.008(3) 0.006(3)
O46 0.025(4) 0.013(4) 0.050(4) -0.014(3) 0.005(3) 0.002(3)
O47 0.035(4) 0.029(4) 0.022(3) 0.001(3) 0.007(3) 0.003(4)
O48 0.031(4) 0.055(5) 0.023(4) 0.000(4) -0.005(3) 0.014(4)
O49 0.025(4) 0.035(5) 0.028(4) 0.005(3) 0.001(3) 0.000(4)
O50 0.038(4) 0.019(4) 0.042(4) -0.007(3) 0.008(4) 0.000(4)
O51 0.016(3) 0.024(4) 0.019(3) -0.007(3) -0.002(3) 0.005(3)
O52 0.035(4) 0.019(4) 0.036(4) 0.000(3) -0.010(4) -0.002(4)
O53 0.032(4) 0.013(4) 0.029(4) -0.004(3) 0.002(3) 0.006(3)
O54 0.014(3) 0.020(4) 0.027(3) -0.003(3) 0.002(3) 0.000(3)
O55 0.024(4) 0.031(4) 0.022(3) 0.014(3) 0.004(3) 0.000(3)
O56 0.018(4) 0.018(4) 0.025(3) -0.010(3) -0.004(3) 0.003(3)
O57 0.020(4) 0.014(4) 0.046(4) -0.010(3) -0.010(3) 0.000(3)
O58 0.030(4) 0.034(4) 0.016(3) 0.004(3) 0.001(3) -0.009(4)
O59 0.019(4) 0.037(4) 0.018(3) -0.005(3) -0.003(3) 0.002(3)
O60 0.025(4) 0.023(4) 0.032(4) 0.011(3) -0.001(3) -0.008(3)
O61 0.013(3) 0.022(4) 0.040(4) -0.016(3) -0.001(3) -0.007(3)
O62 0.023(4) 0.016(4) 0.030(4) -0.007(3) -0.006(3) -0.001(3)
O63 0.021(4) 0.035(5) 0.041(4) 0.001(4) -0.005(3) -0.005(4)
O64 0.038(4) 0.025(4) 0.041(4) -0.013(4) -0.002(4) -0.007(4)
O65 0.016(4) 0.028(4) 0.032(4) -0.005(3) -0.010(3) 0.004(3)
O66 0.033(4) 0.029(4) 0.030(4) -0.001(3) 0.001(3) 0.011(4)
O67 0.033(4) 0.041(5) 0.024(4) 0.006(4) -0.002(3) 0.007(4)
O68 0.015(3) 0.017(4) 0.036(4) -0.016(3) -0.008(3) 0.005(3)
O69 0.021(4) 0.026(4) 0.039(4) -0.003(3) 0.017(3) -0.009(3)
O70 0.027(4) 0.037(5) 0.030(4) -0.006(3) 0.012(3) 0.009(4)
O71 0.035(4) 0.025(4) 0.026(4) 0.005(3) -0.001(3) -0.007(4)
O1W 0.045(5) 0.023(4) 0.042(4) 0.003(4) -0.004(4) -0.019(4)
O2W 0.041(5) 0.068(6) 0.027(4) 0.001(4) 0.009(4) -0.010(5)
O3W 0.090(8) 0.138(10) 0.088(8) 0.023(7) 0.018(6) -0.060(7)
O4W 0.130(8) 0.126(8) 0.131(8) 0.002(6) 0.008(6) 0.001(6)
O5W 0.206(8) 0.206(8) 0.222(8) 0.001(6) 0.026(6) -0.002(6)
O6W 0.267(8) 0.262(8) 0.265(8) -0.003(6) 0.036(6) -0.002(6)
O7W 0.232(8) 0.228(8) 0.227(8) -0.006(6) 0.013(6) 0.012(6)
O8W 0.053(8) 0.241(17) 0.171(13) 0.007(13) -0.021(9) 0.031(10)
O9W 0.160(11) 0.060(7) 0.085(7) -0.006(6) 0.033(8) 0.015(8)
O10W 0.091(8) 0.065(7) 0.112(8) 0.003(6) 0.029(7) -0.021(6)
O11W 0.074(7) 0.066(7) 0.116(8) -0.038(6) 0.036(6) -0.010(6)
O12W 0.049(6) 0.063(7) 0.086(7) 0.015(6) -0.021(5) -0.001(5)
O13W 0.164(9) 0.063(7) 0.063(6) 0.028(5) 0.060(6) 0.042(7)
O14W 0.053(6) 0.076(7) 0.110(8) -0.050(6) 0.002(6) 0.018(6)
O15W 0.051(5) 0.142(10) 0.046(5) 0.010(6) 0.020(4) 0.035(6)
O16W 0.018(4) 0.025(4) 0.016(3) -0.004(3) -0.006(3) 0.003(3)
O17W 0.020(4) 0.012(4) 0.025(3) -0.003(3) -0.004(3) 0.004(3)
N1 0.039(6) 0.053(7) 0.076(8) 0.000(6) 0.009(6) -0.013(6)
N2 0.035(6) 0.048(6) 0.033(5) 0.010(5) -0.011(4) 0.004(5)
N3 0.129(6) 0.127(6) 0.139(6) -0.011(5) 0.018(5) -0.012(5)
N4 0.064(6) 0.047(6) 0.051(6) 0.006(5) -0.012(5) 0.027(5)
N5 0.045(7) 0.089(9) 0.082(8) 0.041(7) 0.004(6) 0.014(7)
N6 0.085(8) 0.052(7) 0.049(6) -0.016(6) 0.013(6) 0.023(7)
N7 0.096(9) 0.043(7) 0.117(10) -0.012(7) 0.057(8) 0.013(7)
N8 0.047(6) 0.049(7) 0.049(6) 0.017(5) -0.006(5) 0.006(6)
C1 0.022(6) 0.033(7) 0.018(5) -0.004(5) -0.012(4) -0.002(5)
C2 0.022(6) 0.083(10) 0.041(7) 0.012(7) -0.010(6) 0.003(7)
C3 0.112(13) 0.067(11) 0.063(10) -0.008(9) 0.016(10) -0.012(10)
C4 0.057(10) 0.109(14) 0.133(15) 0.018(12) 0.019(10) -0.045(10)
C5 0.077(10) 0.033(8) 0.107(11) 0.001(8) 0.036(9) -0.008(8)
C6 0.141(5) 0.132(5) 0.136(5) -0.005(4) 0.011(4) 0.001(4)
C7 0.129(4) 0.126(4) 0.124(4) 0.001(4) 0.013(4) 0.007(4)
C8 0.106(6) 0.111(6) 0.103(6) 0.005(6) 0.020(6) 0.009(6)
C9 0.064(10) 0.088(13) 0.082(11) -0.002(10) 0.005(9) 0.007(10)
C10 0.028(7) 0.090(12) 0.149(15) -0.023(11) 0.028(9) 0.015(9)
C11 0.083(10) 0.033(8) 0.053(8) -0.003(6) 0.023(7) 0.001(8)
C12 0.127(7) 0.145(8) 0.135(8) 0.025(6) 0.032(6) 0.007(6)
C13 0.083(7) 0.075(7) 0.083(7) 0.008(5) -0.007(5) -0.016(6)
C14 0.177(8) 0.177(8) 0.174(8) 0.014(6) 0.007(6) -0.009(6)

loop_
_atom_type_symbol
_atom_type_description
_atom_type_scat_dispersion_real
_atom_type_scat_dispersion_imag
_atom_type_scat_source
C C 0.0033 0.0016 'International Tables Vol C Tables 4.2.6.8 and 6.1.1.4'
H H 0.0000 0.0000 'International Tables Vol C Tables 4.2.6.8 and 6.1.1.4'
N N 0.0061 0.0033 'International Tables Vol C Tables 4.2.6.8 and 6.1.1.4'
O O 0.0106 0.0060 'International Tables Vol C Tables 4.2.6.8 and 6.1.1.4'
Si Si 0.0817 0.0704 'International Tables Vol C Tables 4.2.6.8 and 6.1.1.4'
Ni Ni 0.3393 1.1124 'International Tables Vol C Tables 4.2.6.8 and 6.1.1.4'
W W -0.8490 6.8722 'International Tables Vol C Tables 4.2.6.8 and 6.1.1.4'
Na Na 0.0362 0.0249 'International Tables Vol C Tables 4.2.6.8 and 6.1.1.4'

loop_
_geom_angle_atom_site_label_1
_geom_angle_atom_site_label_2
_geom_angle_atom_site_label_3
_geom_angle
_geom_angle_site_symmetry_1
_geom_angle_site_symmetry_3
O53 W1 O10 101.2(3) . .
O53 W1 O20 94.8(3) . .
O10 W1 O20 88.2(3) . .
O53 W1 O51 97.7(3) . .
O10 W1 O51 161.0(3) . .
O20 W1 O51 88.1(3) . .
O53 W1 O7 96.8(3) . .
O10 W1 O7 90.4(3) . .
O20 W1 O7 168.5(3) . .
O51 W1 O7 89.5(3) . .
O53 W1 O29 171.8(3) . .
O10 W1 O29 87.0(2) . .
O20 W1 O29 84.2(2) . .
O51 W1 O29 74.1(2) . .
O7 W1 O29 84.2(2) . .
O39 W2 O18 100.8(3) . .
O39 W2 O7 96.2(3) . .
O18 W2 O7 90.6(3) . .
O39 W2 O45 95.0(3) . .
O18 W2 O45 87.1(3) . .
O7 W2 O45 168.8(2) . .
O39 W2 O40 98.6(3) . .
O18 W2 O40 160.4(2) . .
O7 W2 O40 89.9(3) . .
O45 W2 O40 88.6(3) . .
O39 W2 O54 172.5(3) . .
O18 W2 O54 86.6(2) . .
O7 W2 O54 85.0(2) . .
O45 W2 O54 83.9(2) . .
O40 W2 O54 73.9(2) . .
O47 W3 O5 103.7(3) . .
O47 W3 O36 96.7(3) . .
O5 W3 O36 89.5(3) . .
O47 W3 O3 95.7(3) . .
O5 W3 O3 88.6(3) . .
O36 W3 O3 167.5(3) . .
O47 W3 O40 95.7(3) . .
O5 W3 O40 160.6(3) . .
O36 W3 O40 88.9(3) . .
O3 W3 O40 88.8(3) . .
O47 W3 O54 168.9(3) . .
O5 W3 O54 87.4(3) . .
O36 W3 O54 83.5(2) . .
O3 W3 O54 84.1(2) . .
O40 W3 O54 73.2(2) . .
O47 W3 Na1 64.1(2) . .
O5 W3 Na1 158.0(2) . .
O36 W3 Na1 109.44(19) . .
O3 W3 Na1 75.25(18) . .
O40 W3 Na1 36.52(19) . .
O54 W3 Na1 105.28(17) . .
O12 W4 O16 101.9(3) . .
O12 W4 O45 100.4(3) . .
O16 W4 O45 85.9(3) . .
O12 W4 O17 100.0(3) . .
O16 W4 O17 91.3(3) . .
O45 W4 O17 159.5(3) . .
O12 W4 O4 99.1(3) . .
O16 W4 O4 158.7(3) . .
O45 W4 O4 87.4(3) . .
O17 W4 O4 88.0(3) . .
O12 W4 O44 171.2(3) . .
O16 W4 O44 84.6(2) . .
O45 W4 O44 85.9(2) . .
O17 W4 O44 73.6(2) . .
O4 W4 O44 74.8(2) . .
O50 W5 O23 103.8(3) . .
O50 W5 O61 101.2(3) . .
O23 W5 O61 93.5(3) . .
O50 W5 O36 100.4(3) . .
O23 W5 O36 87.5(3) . .
O61 W5 O36 157.4(3) . .
O50 W5 O4 98.9(3) . .
O23 W5 O4 156.6(3) . .
O61 W5 O4 87.1(3) . .
O36 W5 O4 83.3(3) . .
O50 W5 O44 170.7(3) . .
O23 W5 O44 84.5(2) . .
O61 W5 O44 73.7(2) . .
O36 W5 O44 84.0(2) . .
O4 W5 O44 73.2(2) . .
O70 W6 O38 102.0(3) . .
O70 W6 O24 101.0(3) . .
O38 W6 O24 88.4(3) . .
O70 W6 O46 100.7(3) . .
O38 W6 O46 92.4(3) . .
O24 W6 O46 157.5(3) . .
O70 W6 O56 99.0(3) . .
O38 W6 O56 158.7(3) . .
O24 W6 O56 84.1(3) . .
O46 W6 O56 87.1(3) . .
O70 W6 O26 170.6(3) . .
O38 W6 O26 85.5(2) . .
O24 W6 O26 84.6(2) . .
O46 W6 O26 73.1(3) . .
O56 W6 O26 73.9(2) . .
O49 W7 O55 101.3(3) . .
O49 W7 O15 101.9(3) . .
O55 W7 O15 92.7(3) . .
O49 W7 O42 98.1(3) . .
O55 W7 O42 95.0(3) . .
O15 W7 O42 156.7(3) . .
O49 W7 O38 95.6(3) . .
O55 W7 O38 162.7(3) . .
O15 W7 O38 80.7(3) . .
O42 W7 O38 85.6(3) . .
O49 W7 O21 173.4(3) . .
O55 W7 O21 80.2(3) . .
O15 W7 O21 84.4(2) . .
O42 W7 O21 75.3(3) . .
O38 W7 O21 83.3(2) . .
O49 W7 Na3 45.6(3) . 1_455
O55 W7 Na3 55.8(2) . 1_455
O15 W7 Na3 100.4(2) . 1_455
O42 W7 Na3 102.1(2) . 1_455
O38 W7 Na3 140.9(2) . 1_455
O21 W7 Na3 135.76(19) . 1_455
O69 W8 O15 103.9(3) . .
O69 W8 O3 96.7(3) . .
O15 W8 O3 89.8(3) . .
O69 W8 O51 94.8(3) . .
O15 W8 O51 161.2(3) . .
O3 W8 O51 90.5(3) . .
O69 W8 O24 95.0(3) . .
O15 W8 O24 87.3(3) . .
O3 W8 O24 168.2(3) . .
O51 W8 O24 88.6(3) . .
O69 W8 O29 168.4(3) . .
O15 W8 O29 87.6(2) . .
O3 W8 O29 84.9(2) . .
O51 W8 O29 73.7(2) . .
O24 W8 O29 83.6(2) . .
O69 W8 Na1 63.3(2) . .
O15 W8 Na1 159.5(2) . .
O3 W8 Na1 76.61(19) . .
O51 W8 Na1 36.8(2) . .
O24 W8 Na1 109.00(19) . .
O29 W8 Na1 106.12(17) . .
O63 W9 O8 102.1(3) . .
O63 W9 O65 98.6(3) . .
O8 W9 O65 95.8(3) . .
O63 W9 O5 101.9(3) . .
O8 W9 O5 91.9(3) . .
O65 W9 O5 156.0(3) . .
O63 W9 O23 96.7(3) . .
O8 W9 O23 160.9(3) . .
O65 W9 O23 84.6(3) . .
O5 W9 O23 80.9(3) . .
O63 W9 O22 173.5(3) . .
O8 W9 O22 80.0(3) . .
O65 W9 O22 75.0(2) . .
O5 W9 O22 84.1(2) . .
O23 W9 O22 81.7(2) . .
O1 W10 O60 101.3(3) . .
O1 W10 O33 101.7(3) . .
O60 W10 O33 94.6(3) . .
O1 W10 O57 100.2(3) . .
O60 W10 O57 92.9(3) . .
O33 W10 O57 155.0(3) . .
O1 W10 O62 96.7(3) . .
O60 W10 O62 162.0(3) . .
O33 W10 O62 82.6(3) . .
O57 W10 O62 82.9(3) . .
O1 W10 O6 174.2(3) . .
O60 W10 O6 79.4(3) . .
O33 W10 O6 83.9(2) . .
O57 W10 O6 74.1(2) . .
O62 W10 O6 82.6(2) . .
O1 W10 Na2 83.7(2) . .
O60 W10 Na2 144.3(2) . .
O33 W10 Na2 119.25(19) . .
O57 W10 Na2 51.6(2) . .
O62 W10 Na2 37.11(18) . .
O6 W10 Na2 92.41(14) . .
O37 W11 O13 103.3(3) . .
O37 W11 O28 102.3(3) . .
O13 W11 O28 90.2(3) . .
O37 W11 O56 97.5(3) . .
O13 W11 O56 158.8(3) . .
O28 W11 O56 89.3(3) . .
O37 W11 O20 98.1(3) . .
O13 W11 O20 86.4(3) . .
O28 W11 O20 159.6(3) . .
O56 W11 O20 86.7(3) . .
O37 W11 O26 171.1(3) . .
O13 W11 O26 85.0(2) . .
O28 W11 O26 74.3(2) . .
O56 W11 O26 74.5(2) . .
O20 W11 O26 85.4(2) . .
O37 W11 Na2 94.6(2) . .
O13 W11 Na2 53.3(2) . .
O28 W11 Na2 40.0(2) . .
O56 W11 Na2 129.31(19) . .
O20 W11 Na2 139.64(18) . .
O26 W11 Na2 87.88(15) . .
O31 W12 O34 102.4(3) . .
O31 W12 O30 100.3(3) . .
O34 W12 O30 95.7(3) . .
O31 W12 O18 101.7(3) . .
O34 W12 O18 90.3(3) . .
O30 W12 O18 155.3(2) . .
O31 W12 O16 95.1(3) . .
O34 W12 O16 161.6(3) . .
O30 W12 O16 86.8(3) . .
O18 W12 O16 80.3(3) . .
O31 W12 O27 175.8(3) . .
O34 W12 O27 80.2(3) . .
O30 W12 O27 76.1(2) . .
O18 W12 O27 81.4(2) . .
O16 W12 O27 82.8(2) . .
O64 W13 O68 103.7(3) . .
O64 W13 O62 102.3(3) . .
O68 W13 O62 90.4(3) . .
O64 W13 O46 97.0(3) . .
O68 W13 O46 89.9(3) . .
O62 W13 O46 160.1(3) . .
O64 W13 O28 97.0(3) . .
O68 W13 O28 159.0(3) . .
O62 W13 O28 88.4(3) . .
O46 W13 O28 84.2(3) . .
O64 W13 O26 166.9(3) . .
O68 W13 O26 85.7(2) . .
O62 W13 O26 86.5(3) . .
O46 W13 O26 73.6(2) . .
O28 W13 O26 73.3(2) . .
O64 W13 Na2 81.5(2) . .
O68 W13 Na2 136.4(2) . .
O62 W13 Na2 46.93(19) . .
O46 W13 Na2 133.0(2) . .
O28 W13 Na2 49.9(2) . .
O26 W13 Na2 98.04(15) . .
O67 W14 O71 102.4(3) . .
O67 W14 O35 102.9(3) . .
O71 W14 O35 95.7(3) . .
O67 W14 O30 97.2(3) . .
O71 W14 O30 92.5(3) . .
O35 W14 O30 156.0(3) . .
O67 W14 O66 96.6(3) . .
O71 W14 O66 160.7(3) . .
O35 W14 O66 83.4(3) . .
O30 W14 O66 81.4(3) . .
O67 W14 O27 171.7(3) . .
O71 W14 O27 79.7(3) . .
O35 W14 O27 84.7(2) . .
O30 W14 O27 74.7(2) . .
O66 W14 O27 81.0(2) . .
O48 W15 O43 103.1(3) . .
O48 W15 O35 102.9(3) . .
O43 W15 O35 93.9(3) . .
O48 W15 O65 97.7(3) . .
O43 W15 O65 93.3(3) . .
O35 W15 O65 156.0(3) . .
O48 W15 O59 95.1(3) . .
O43 W15 O59 161.8(3) . .
O35 W15 O59 83.1(3) . .
O65 W15 O59 82.9(3) . .
O48 W15 O22 172.0(3) . .
O43 W15 O22 79.1(2) . .
O35 W15 O22 84.5(2) . .
O65 W15 O22 74.5(2) . .
O59 W15 O22 82.7(2) . .
O41 W16 O66 103.1(3) . .
O41 W16 O59 103.2(3) . .
O66 W16 O59 92.1(3) . .
O41 W16 O17 96.4(3) . .
O66 W16 O17 89.6(3) . .
O59 W16 O17 159.3(3) . .
O41 W16 O61 97.9(3) . .
O66 W16 O61 158.2(3) . .
O59 W16 O61 88.8(3) . .
O17 W16 O61 82.1(3) . .
O41 W16 O44 166.9(3) . .
O66 W16 O44 85.3(3) . .
O59 W16 O44 86.3(2) . .
O17 W16 O44 73.3(2) . .
O61 W16 O44 73.1(2) . .
O25 W17 O9 100.1(3) . .
O25 W17 O57 103.5(3) . .
O9 W17 O57 95.6(3) . .
O25 W17 O10 99.3(3) . .
O9 W17 O10 88.4(3) . .
O57 W17 O10 155.8(3) . .
O25 W17 O13 97.9(3) . .
O9 W17 O13 160.4(3) . .
O57 W17 O13 87.4(3) . .
O10 W17 O13 81.3(3) . .
O25 W17 O6 178.4(3) . .
O9 W17 O6 78.5(2) . .
O57 W17 O6 75.9(2) . .
O10 W17 O6 81.6(2) . .
O13 W17 O6 83.5(2) . .
O32 W18 O19 102.0(3) . .
O32 W18 O33 102.0(3) . .
O19 W18 O33 93.0(3) . .
O32 W18 O42 99.6(3) . .
O19 W18 O42 91.4(3) . .
O33 W18 O42 156.5(3) . .
O32 W18 O68 96.8(3) . .
O19 W18 O68 161.3(3) . .
O33 W18 O68 83.2(3) . .
O42 W18 O68 85.2(3) . .
O32 W18 O21 173.7(3) . .
O19 W18 O21 78.8(3) . .
O33 W18 O21 84.2(3) . .
O42 W18 O21 74.1(2) . .
O68 W18 O21 82.5(2) . .
O6 Si1 O21 109.7(3) . .
O6 Si1 O29 111.9(3) . .
O21 Si1 O29 111.4(3) . .
O6 Si1 O26 109.0(3) . .
O21 Si1 O26 107.9(3) . .
O29 Si1 O26 106.9(3) . .
O9 Ni1 O11 170.8(3) . .
O9 Ni1 O2 101.7(3) . .
O11 Ni1 O2 84.0(2) . .
O9 Ni1 O60 88.5(3) . .
O11 Ni1 O60 83.6(3) . .
O2 Ni1 O60 97.9(3) . .
O9 Ni1 O17W 98.1(2) . .
O11 Ni1 O17W 89.9(2) . .
O2 Ni1 O17W 81.5(3) . .
O60 Ni1 O17W 173.4(3) . .
O9 Ni1 O6 79.5(2) . .
O11 Ni1 O6 94.4(2) . .
O2 Ni1 O6 176.5(3) . .
O60 Ni1 O6 78.8(2) . .
O17W Ni1 O6 101.7(2) . .
O2 Ni2 O11 84.5(2) . .
O2 Ni2 O52 175.5(3) . .
O11 Ni2 O52 92.9(3) . .
O2 Ni2 O14 82.8(3) . .
O11 Ni2 O14 92.3(3) . .
O52 Ni2 O14 93.6(3) . .
O2 Ni2 O2W 94.6(3) . .
O11 Ni2 O2W 177.5(3) . .
O52 Ni2 O2W 88.1(3) . .
O14 Ni2 O2W 89.9(3) . .
O2 Ni2 O1W 92.1(3) . .
O11 Ni2 O1W 86.6(3) . .
O52 Ni2 O1W 91.4(3) . .
O14 Ni2 O1W 174.9(3) . .
O2W Ni2 O1W 91.1(3) . .
O2 Ni3 O14 83.6(3) . .
O2 Ni3 O34 102.2(3) . .
O14 Ni3 O34 170.5(3) . .
O2 Ni3 O17W 82.8(2) . .
O14 Ni3 O17W 89.3(3) . .
O34 Ni3 O17W 98.8(2) . .
O2 Ni3 O71 99.3(3) . .
O14 Ni3 O71 85.7(3) . .
O34 Ni3 O71 86.0(3) . .
O17W Ni3 O71 174.3(3) . .
O2 Ni3 O27 177.4(2) . .
O14 Ni3 O27 95.4(2) . .
O34 Ni3 O27 78.5(2) . .
O17W Ni3 O27 99.6(2) . .
O71 Ni3 O27 78.2(2) . .
O11 Ni4 O16W 90.3(3) . .
O11 Ni4 O55 171.6(3) . .
O16W Ni4 O55 95.5(3) . .
O11 Ni4 O19 85.9(3) . .
O16W Ni4 O19 176.1(3) . .
O55 Ni4 O19 88.2(3) . .
O11 Ni4 O58 93.5(3) . .
O16W Ni4 O58 84.2(3) . .
O55 Ni4 O58 93.1(3) . .
O19 Ni4 O58 96.6(3) . .
O11 Ni4 O21 94.9(2) . .
O16W Ni4 O21 100.9(2) . .
O55 Ni4 O21 78.1(2) . .
O19 Ni4 O21 78.9(2) . .
O58 Ni4 O21 170.1(3) . .
O54 Si2 O27 111.7(3) . .
O54 Si2 O22 111.7(3) . .
O27 Si2 O22 109.5(3) . .
O54 Si2 O44 106.9(3) . .
O27 Si2 O44 107.3(3) . .
O22 Si2 O44 109.6(3) . .
O14 Ni5 O16W 89.8(3) . .
O14 Ni5 O8 173.9(3) . .
O16W Ni5 O8 95.5(3) . .
O14 Ni5 O43 85.7(3) . .
O16W Ni5 O43 175.5(3) . .
O8 Ni5 O43 89.0(3) . .
O14 Ni5 O58 91.8(3) . .
O16W Ni5 O58 85.1(2) . .
O8 Ni5 O58 91.7(3) . .
O43 Ni5 O58 95.4(3) . .
O14 Ni5 O22 96.2(3) . .
O16W Ni5 O22 101.6(2) . .
O8 Ni5 O22 79.8(2) . .
O43 Ni5 O22 78.6(2) . .
O58 Ni5 O22 169.6(2) . .
O3W Na1 O53 94.9(4) . 3_475
O3W Na1 O51 126.9(4) . .
O53 Na1 O51 136.3(3) 3_475 .
O3W Na1 O39 96.3(3) . 3_475
O53 Na1 O39 80.0(3) 3_475 3_475
O51 Na1 O39 83.0(2) . 3_475
O3W Na1 O40 123.8(4) . .
O53 Na1 O40 83.2(3) 3_475 .
O51 Na1 O40 82.8(2) . .
O39 Na1 O40 137.6(3) 3_475 .
O3W Na1 W8 105.2(3) . .
O53 Na1 W8 157.7(2) 3_475 .
O51 Na1 W8 30.03(16) . .
O39 Na1 W8 106.8(2) 3_475 .
O40 Na1 W8 77.57(18) . .
O3W Na1 W3 103.3(3) . .
O53 Na1 W3 106.3(2) 3_475 .
O51 Na1 W3 78.47(17) . .
O39 Na1 W3 158.6(2) 3_475 .
O40 Na1 W3 29.18(16) . .
W8 Na1 W3 60.03(6) . .
O62 Na2 O62 180.0(2) . 3_465
O62 Na2 O28 112.9(2) . 3_465
O62 Na2 O28 67.1(2) 3_465 3_465
O62 Na2 O28 67.1(2) . .
O62 Na2 O28 112.9(2) 3_465 .
O28 Na2 O28 180.0(3) 3_465 .
O62 Na2 O57 121.1(2) . 3_465
O62 Na2 O57 58.9(2) 3_465 3_465
O28 Na2 O57 102.5(2) 3_465 3_465
O28 Na2 O57 77.5(2) . 3_465
O62 Na2 O57 58.9(2) . .
O62 Na2 O57 121.1(2) 3_465 .
O28 Na2 O57 77.5(2) 3_465 .
O28 Na2 O57 102.5(2) . .
O57 Na2 O57 180.00(13) 3_465 .
O62 Na2 O13 107.70(19) . 3_465
O62 Na2 O13 72.30(19) 3_465 3_465
O28 Na2 O13 58.1(2) 3_465 3_465
O28 Na2 O13 121.9(2) . 3_465
O57 Na2 O13 55.36(18) 3_465 3_465
O57 Na2 O13 124.64(18) . 3_465
O62 Na2 O13 72.30(19) . .
O62 Na2 O13 107.70(19) 3_465 .
O28 Na2 O13 121.9(2) 3_465 .
O28 Na2 O13 58.1(2) . .
O57 Na2 O13 124.64(18) 3_465 .
O57 Na2 O13 55.36(18) . .
O13 Na2 O13 180.0(2) 3_465 .
O62 Na2 W13 145.45(16) . 3_465
O62 Na2 W13 34.55(16) 3_465 3_465
O28 Na2 W13 38.10(15) 3_465 3_465
O28 Na2 W13 141.90(15) . 3_465
O57 Na2 W13 89.42(13) 3_465 3_465
O57 Na2 W13 90.58(13) . 3_465
O13 Na2 W13 74.95(12) 3_465 3_465
O13 Na2 W13 105.05(12) . 3_465
O62 Na2 W13 34.55(16) . .
O62 Na2 W13 145.45(16) 3_465 .
O28 Na2 W13 141.90(15) 3_465 .
O28 Na2 W13 38.10(15) . .
O57 Na2 W13 90.58(13) 3_465 .
O57 Na2 W13 89.42(13) . .
O13 Na2 W13 105.05(12) 3_465 .
O13 Na2 W13 74.95(12) . .
W13 Na2 W13 180.000(15) 3_465 .
O62 Na2 W11 105.87(16) . 3_465
O62 Na2 W11 74.13(16) 3_465 3_465
O28 Na2 W11 29.13(15) 3_465 3_465
O28 Na2 W11 150.87(15) . 3_465
O57 Na2 W11 83.43(13) 3_465 3_465
O57 Na2 W11 96.57(13) . 3_465
O13 Na2 W11 30.80(13) 3_465 3_465
O13 Na2 W11 149.20(13) . 3_465
W13 Na2 W11 58.440(10) 3_465 3_465
W13 Na2 W11 121.560(10) . 3_465
O62 Na2 W11 74.13(16) . .
O62 Na2 W11 105.87(16) 3_465 .
O28 Na2 W11 150.87(15) 3_465 .
O28 Na2 W11 29.13(15) . .
O57 Na2 W11 96.57(13) 3_465 .
O57 Na2 W11 83.43(13) . .
O13 Na2 W11 149.20(13) 3_465 .
O13 Na2 W11 30.80(13) . .
W13 Na2 W11 121.560(10) 3_465 .
W13 Na2 W11 58.440(10) . .
W11 Na2 W11 180.000(12) 3_465 .
O11W Na3 O14W 91.8(4) . .
O11W Na3 O15W 172.2(5) . 1_755
O14W Na3 O15W 91.9(4) . 1_755
O11W Na3 O13W 80.6(4) . 2_655
O14W Na3 O13W 139.5(5) . 2_655
O15W Na3 O13W 92.1(4) 1_755 2_655
O11W Na3 O49 97.1(4) . 1_655
O14W Na3 O49 88.9(4) . 1_655
O15W Na3 O49 89.7(4) 1_755 1_655
O13W Na3 O49 131.4(5) 2_655 1_655
O11W Na3 O55 79.0(4) . 1_655
O14W Na3 O55 147.7(4) . 1_655
O15W Na3 O55 101.2(4) 1_755 1_655
O13W Na3 O55 70.0(4) 2_655 1_655
O49 Na3 O55 62.1(3) 1_655 1_655
O11W Na3 W7 87.3(3) . 1_655
O14W Na3 W7 117.6(3) . 1_655
O15W Na3 W7 97.0(3) 1_755 1_655
O13W Na3 W7 101.9(4) 2_655 1_655
O49 Na3 W7 30.04(19) 1_655 1_655
O55 Na3 W7 32.06(15) 1_655 1_655
Ni3 O2 Ni2 97.4(3) . .
Ni3 O2 Ni1 99.9(3) . .
Ni2 O2 Ni1 95.4(3) . .
W8 O3 W3 140.2(3) . .
W4 O4 W5 119.7(3) . .
W3 O5 W9 153.7(4) . .
Si1 O6 Ni1 123.5(3) . .
Si1 O6 W17 126.1(3) . .
Ni1 O6 W17 89.7(2) . .
Si1 O6 W10 126.1(3) . .
Ni1 O6 W10 90.8(2) . .
W17 O6 W10 89.6(2) . .
W2 O7 W1 140.5(3) . .
W9 O8 Ni5 110.3(3) . .
W17 O9 Ni1 112.1(3) . .
W1 O10 W17 154.6(4) . .
Ni4 O11 Ni2 121.8(3) . .
Ni4 O11 Ni1 126.3(3) . .
Ni2 O11 Ni1 95.7(3) . .
W11 O13 W17 154.1(4) . .
W11 O13 Na2 95.9(2) . .
W17 O13 Na2 105.1(2) . .
Ni5 O14 Ni3 125.5(3) . .
Ni5 O14 Ni2 122.5(3) . .
Ni3 O14 Ni2 96.1(3) . .
W8 O15 W7 154.5(4) . .
W4 O16 W12 154.7(4) . .
W4 O17 W16 119.0(3) . .
W2 O18 W12 155.2(4) . .
W18 O19 Ni4 112.0(3) . .
W1 O20 W11 146.7(3) . .
Si1 O21 Ni4 123.0(3) . .
Si1 O21 W7 126.8(3) . .
Ni4 O21 W7 89.6(2) . .
Si1 O21 W18 125.6(3) . .
Ni4 O21 W18 90.3(2) . .
W7 O21 W18 90.6(2) . .
Si2 O22 Ni5 123.7(3) . .
Si2 O22 W9 125.5(3) . .
Ni5 O22 W9 89.9(2) . .
Si2 O22 W15 125.7(3) . .
Ni5 O22 W15 90.5(2) . .
W9 O22 W15 90.72(19) . .
W5 O23 W9 155.4(3) . .
W6 O24 W8 145.9(3) . .
Si1 O26 W13 124.4(3) . .
Si1 O26 W6 123.5(3) . .
W13 O26 W6 92.6(2) . .
Si1 O26 W11 122.9(3) . .
W13 O26 W11 92.6(2) . .
W6 O26 W11 91.7(2) . .
Si2 O27 Ni3 122.7(3) . .
Si2 O27 W12 127.1(3) . .
Ni3 O27 W12 89.4(2) . .
Si2 O27 W14 126.2(3) . .
Ni3 O27 W14 90.2(2) . .
W12 O27 W14 90.1(2) . .
W11 O28 W13 119.8(3) . .
W11 O28 Na2 110.8(3) . .
W13 O28 Na2 92.0(3) . .
Si1 O29 W8 126.6(3) . .
Si1 O29 W1 125.4(3) . .
W8 O29 W1 95.3(2) . .
W12 O30 W14 117.5(3) . .
W18 O33 W10 157.4(4) . .
W12 O34 Ni3 111.9(3) . .
W14 O35 W15 157.4(4) . .
W3 O36 W5 145.7(3) . .
W6 O38 W7 152.2(4) . .
W2 O39 Na1 148.8(4) . 3_475
W2 O40 W3 117.5(3) . .
W2 O40 Na1 120.8(3) . .
W3 O40 Na1 114.3(3) . .
W7 O42 W18 119.1(3) . .
W15 O43 Ni5 111.8(3) . .
Si2 O44 W16 123.7(3) . .
Si2 O44 W4 123.7(3) . .
W16 O44 W4 94.0(2) . .
Si2 O44 W5 121.9(3) . .
W16 O44 W5 92.7(2) . .
W4 O44 W5 92.2(2) . .
W4 O45 W2 147.6(3) . .
W6 O46 W13 120.6(4) . .
W7 O49 Na3 104.4(4) . 1_455
W1 O51 W8 116.9(3) . .
W1 O51 Na1 122.2(3) . .
W8 O51 Na1 113.2(3) . .
C1 O52 Ni2 123.9(6) . .
W1 O53 Na1 148.5(4) . 3_475
Si2 O54 W2 126.4(4) . .
Si2 O54 W3 125.6(3) . .
W2 O54 W3 95.3(2) . .
W7 O55 Ni4 112.1(3) . .
W7 O55 Na3 92.1(3) . 1_455
Ni4 O55 Na3 155.1(3) . 1_455
W11 O56 W6 119.8(3) . .
W17 O57 W10 119.4(3) . .
W17 O57 Na2 108.7(3) . .
W10 O57 Na2 96.6(3) . .
C1 O58 Ni5 118.3(6) . .
C1 O58 Ni4 126.6(6) . .
Ni5 O58 Ni4 92.9(3) . .
W16 O59 W15 147.5(4) . .
W10 O60 Ni1 110.9(3) . .
W5 O61 W16 120.2(3) . .
W13 O62 W10 148.3(4) . .
W13 O62 Na2 98.5(3) . .
W10 O62 Na2 112.0(3) . .
W9 O65 W15 118.5(3) . .
W16 O66 W14 148.9(4) . .
W13 O68 W18 149.8(4) . .
W14 O71 Ni3 111.8(3) . .
Ni5 O16W Ni4 97.5(3) . .
Ni3 O17W Ni1 95.7(3) . .
C3 N1 H1A 109.5 . .
C3 N1 H1B 109.5 . .
H1A N1 H1B 109.5 . .
C3 N1 H1C 109.5 . .
H1A N1 H1C 109.5 . .
H1B N1 H1C 109.5 . .
C5 N2 H2D 109.5 . .
C5 N2 H2E 109.5 . .
H2D N2 H2E 109.5 . .
C5 N2 H2F 109.5 . .
H2D N2 H2F 109.5 . .
H2E N2 H2F 109.5 . .
C6 N3 H3C 109.5 . .
C6 N3 H3D 109.5 . .
H3C N3 H3D 109.5 . .
C6 N3 H3E 109.5 . .
H3C N3 H3E 109.5 . .
H3D N3 H3E 109.5 . .
C8 N4 H4C 109.5 . .
C8 N4 H4D 109.5 . .
H4C N4 H4D 109.5 . .
C8 N4 H4E 109.5 . .
H4C N4 H4E 109.5 . .
H4D N4 H4E 109.5 . .
C9 N5 H5C 109.5 . .
C9 N5 H5D 109.5 . .
H5C N5 H5D 109.5 . .
C9 N5 H5E 109.5 . .
H5C N5 H5E 109.5 . .
H5D N5 H5E 109.5 . .
C11 N6 H6C 109.5 . .
C11 N6 H6D 109.5 . .
H6C N6 H6D 109.5 . .
C11 N6 H6E 109.5 . .
H6C N6 H6E 109.5 . .
H6D N6 H6E 109.5 . .
C12 N7 H7C 109.5 . .
C12 N7 H7D 109.5 . .
H7C N7 H7D 109.5 . .
C12 N7 H7E 109.5 . .
H7C N7 H7E 109.5 . .
H7D N7 H7E 109.5 . .
C13 N8 H8B 109.5 . .
C13 N8 H8C 109.5 . .
H8B N8 H8C 109.5 . .
C13 N8 H8D 109.5 . .
H8B N8 H8D 109.5 . .
H8C N8 H8D 109.5 . .
O52 C1 O58 124.4(9) . .
O52 C1 C2 117.8(9) . .
O58 C1 C2 117.8(9) . .
C1 C2 H2A 109.5 . .
C1 C2 H2B 109.5 . .
H2A C2 H2B 109.5 . .
C1 C2 H2C 109.5 . .
H2A C2 H2C 109.5 . .
H2B C2 H2C 109.5 . .
C4 C3 N1 109.2(12) . .
C4 C3 H3A 109.8 . .
N1 C3 H3A 109.8 . .
C4 C3 H3B 109.8 . .
N1 C3 H3B 109.8 . .
H3A C3 H3B 108.3 . .
C5 C4 C3 120.0(15) . .
C5 C4 H4A 107.3 . .
C3 C4 H4A 107.3 . .
C5 C4 H4B 107.3 . .
C3 C4 H4B 107.3 . .
H4A C4 H4B 106.9 . .
C4 C5 N2 115.6(13) . .
C4 C5 H5A 108.4 . .
N2 C5 H5A 108.4 . .
C4 C5 H5B 108.4 . .
N2 C5 H5B 108.4 . .
H5A C5 H5B 107.4 . .
C7 C6 N3 118.3(17) . .
C7 C6 H6A 107.7 . .
N3 C6 H6A 107.7 . .
C7 C6 H6B 107.7 . .
N3 C6 H6B 107.7 . .
H6A C6 H6B 107.1 . .
C6 C7 C8 116.1(18) . .
C6 C7 H7A 108.3 . .
C8 C7 H7A 108.3 . .
C6 C7 H7B 108.3 . .
C8 C7 H7B 108.3 . .
H7A C7 H7B 107.4 . .
C7 C8 N4 117.8(16) . .
C7 C8 H8A 121.1 . .
N4 C8 H8A 121.1 . .
C10 C9 N5 111.3(12) . .
C10 C9 H9A 109.4 . .
N5 C9 H9A 109.4 . .
C10 C9 H9B 109.4 . .
N5 C9 H9B 109.4 . .
H9A C9 H9B 108.0 . .
C11 C10 C9 105.1(12) . .
C11 C10 H10A 110.7 . .
C9 C10 H10A 110.7 . .
C11 C10 H10B 110.7 . .
C9 C10 H10B 110.7 . .
H10A C10 H10B 108.8 . .
C10 C11 N6 108.3(11) . .
C10 C11 H11A 110.0 . .
N6 C11 H11A 110.0 . .
C10 C11 H11B 110.0 . .
N6 C11 H11B 110.0 . .
H11A C11 H11B 108.4 . .
C14 C12 N7 121.0(15) . .
C14 C12 H12A 119.5 . .
N7 C12 H12A 119.5 . .
C14 C13 N8 110.9(12) . .
C14 C13 H13A 109.4 . .
N8 C13 H13A 109.5 . .
C14 C13 H13B 109.5 . .
N8 C13 H13B 109.5 . .
H13A C13 H13B 108.0 . .
C12 C14 C13 114.3(15) . .
C12 C14 H14A 108.6 . .
C13 C14 H14A 108.7 . .
C12 C14 H14B 108.7 . .
C13 C14 H14B 108.7 . .
H14A C14 H14B 107.6 . .

loop_
_geom_bond_atom_site_label_1
_geom_bond_atom_site_label_2
_geom_bond_distance
_geom_bond_site_symmetry_2
W1 O53 1.724(6) .
W1 O10 1.864(6) .
W1 O20 1.918(6) .
W1 O51 1.932(6) .
W1 O7 1.944(6) .
W1 O29 2.247(6) .
W2 O39 1.710(6) .
W2 O18 1.864(6) .
W2 O7 1.923(6) .
W2 O45 1.940(6) .
W2 O40 1.941(6) .
W2 O54 2.235(6) .
W3 O47 1.704(7) .
W3 O5 1.865(6) .
W3 O36 1.891(6) .
W3 O3 1.942(6) .
W3 O40 1.947(6) .
W3 O54 2.263(6) .
W3 Na1 3.640(4) .
W4 O12 1.728(6) .
W4 O16 1.838(6) .
W4 O45 1.916(6) .
W4 O17 1.918(6) .
W4 O4 1.927(7) .
W4 O44 2.327(6) .
W5 O50 1.733(7) .
W5 O23 1.838(6) .
W5 O61 1.868(7) .
W5 O36 1.967(6) .
W5 O4 1.978(6) .
W5 O44 2.357(6) .
W6 O70 1.726(7) .
W6 O38 1.862(6) .
W6 O24 1.912(7) .
W6 O46 1.919(7) .
W6 O56 1.965(6) .
W6 O26 2.340(6) .
W7 O49 1.722(7) .
W7 O55 1.770(6) .
W7 O15 1.932(6) .
W7 O42 1.936(7) .
W7 O38 2.030(6) .
W7 O21 2.325(6) .
W7 Na3 3.331(8) 1_455
W8 O69 1.720(7) .
W8 O15 1.879(6) .
W8 O3 1.910(6) .
W8 O51 1.960(6) .
W8 O24 1.963(6) .
W8 O29 2.243(6) .
W8 Na1 3.600(4) .
W9 O63 1.723(7) .
W9 O8 1.800(6) .
W9 O65 1.932(7) .
W9 O5 1.939(6) .
W9 O23 2.022(6) .
W9 O22 2.341(6) .
W10 O1 1.722(7) .
W10 O60 1.792(7) .
W10 O33 1.928(7) .
W10 O57 1.957(6) .
W10 O62 2.040(7) .
W10 O6 2.377(6) .
W10 Na2 3.6856(6) .
W11 O37 1.738(6) .
W11 O13 1.858(6) .
W11 O28 1.881(7) .
W11 O56 1.923(6) .
W11 O20 1.942(6) .
W11 O26 2.349(6) .
W11 Na2 3.6099(6) .
W12 O31 1.716(6) .
W12 O34 1.777(7) .
W12 O30 1.919(6) .
W12 O18 1.951(6) .
W12 O16 2.041(6) .
W12 O27 2.333(6) .
W13 O64 1.725(7) .
W13 O68 1.829(6) .
W13 O62 1.862(7) .
W13 O46 1.943(7) .
W13 O28 2.005(6) .
W13 O26 2.300(6) .
W13 Na2 3.2471(6) .
W14 O67 1.697(7) .
W14 O71 1.793(7) .
W14 O35 1.902(7) .
W14 O30 1.964(6) .
W14 O66 2.029(7) .
W14 O27 2.360(6) .
W15 O48 1.702(7) .
W15 O43 1.783(7) .
W15 O35 1.922(7) .
W15 O65 1.951(7) .
W15 O59 2.037(7) .
W15 O22 2.350(5) .
W16 O41 1.729(7) .
W16 O66 1.826(7) .
W16 O59 1.852(7) .
W16 O17 1.995(6) .
W16 O61 2.006(7) .
W16 O44 2.284(6) .
W17 O25 1.724(6) .
W17 O9 1.802(6) .
W17 O57 1.896(7) .
W17 O10 1.943(6) .
W17 O13 2.013(6) .
W17 O6 2.346(6) .
W18 O32 1.720(7) .
W18 O19 1.828(7) .
W18 O33 1.906(7) .
W18 O42 1.937(7) .
W18 O68 2.018(6) .
W18 O21 2.374(6) .
Si1 O6 1.628(7) .
Si1 O21 1.628(6) .
Si1 O29 1.629(7) .
Si1 O26 1.664(6) .
Ni1 O9 2.013(6) .
Ni1 O11 2.034(6) .
Ni1 O2 2.044(6) .
Ni1 O60 2.112(7) .
Ni1 O17W 2.114(6) .
Ni1 O6 2.140(6) .
Ni2 O2 2.029(6) .
Ni2 O11 2.029(6) .
Ni2 O52 2.053(7) .
Ni2 O14 2.059(7) .
Ni2 O2W 2.062(7) .
Ni2 O1W 2.159(7) .
Ni3 O2 2.021(7) .
Ni3 O14 2.034(7) .
Ni3 O34 2.052(7) .
Ni3 O17W 2.083(6) .
Ni3 O71 2.091(7) .
Ni3 O27 2.182(6) .
Ni4 O11 2.001(6) .
Ni4 O16W 2.041(7) .
Ni4 O55 2.056(7) .
Ni4 O19 2.069(7) .
Ni4 O58 2.115(6) .
Ni4 O21 2.181(6) .
Si2 O54 1.626(7) .
Si2 O27 1.630(7) .
Si2 O22 1.642(6) .
Si2 O44 1.672(7) .
Ni5 O14 2.020(7) .
Ni5 O16W 2.022(6) .
Ni5 O8 2.056(6) .
Ni5 O43 2.068(6) .
Ni5 O58 2.100(7) .
Ni5 O22 2.141(6) .
Na1 O3W 2.306(12) .
Na1 O53 2.318(8) 3_475
Na1 O51 2.344(8) .
Na1 O39 2.365(7) 3_475
Na1 O40 2.377(7) .
Na2 O62 2.398(6) .
Na2 O62 2.398(6) 3_465
Na2 O28 2.484(7) 3_465
Na2 O28 2.484(7) .
Na2 O57 2.907(7) 3_465
Na2 O57 2.907(7) .
Na2 O13 2.910(6) 3_465
Na2 O13 2.910(6) .
Na2 W13 3.2471(6) 3_465
Na2 W11 3.6099(6) 3_465
Na3 O11W 2.310(13) .
Na3 O14W 2.397(13) .
Na3 O15W 2.399(13) 1_755
Na3 O13W 2.420(12) 2_655
Na3 O49 2.456(10) 1_655
Na3 O55 2.757(10) 1_655
Na3 W7 3.331(8) 1_655
O39 Na1 2.365(7) 3_475
O49 Na3 2.456(10) 1_455
O52 C1 1.261(12) .
O53 Na1 2.318(8) 3_475
O55 Na3 2.757(10) 1_455
O58 C1 1.292(12) .
O13W Na3 2.420(12) 2_645
O15W Na3 2.399(13) 1_355
N1 C3 1.552(17) .
N1 H1A 0.8900 .
N1 H1B 0.8900 .
N1 H1C 0.8900 .
N2 C5 1.492(16) .
N2 H2D 0.8900 .
N2 H2E 0.8900 .
N2 H2F 0.8900 .
N3 C6 1.76(2) .
N3 H3C 0.8900 .
N3 H3D 0.8900 .
N3 H3E 0.8900 .
N4 C8 1.56(2) .
N4 H4C 0.8900 .
N4 H4D 0.8900 .
N4 H4E 0.8900 .
N5 C9 1.561(18) .
N5 H5C 0.8900 .
N5 H5D 0.8900 .
N5 H5E 0.8900 .
N6 C11 1.521(16) .
N6 H6C 0.8900 .
N6 H6D 0.8900 .
N6 H6E 0.8900 .
N7 C12 1.50(2) .
N7 H7C 0.8900 .
N7 H7D 0.8900 .
N7 H7E 0.8900 .
N8 C13 1.482(16) .
N8 H8B 0.8900 .
N8 H8C 0.8900 .
N8 H8D 0.8900 .
C1 C2 1.478(14) .
C2 H2A 0.9600 .
C2 H2B 0.9600 .
C2 H2C 0.9600 .
C3 C4 1.46(2) .
C3 H3A 0.9700 .
C3 H3B 0.9700 .
C4 C5 1.42(2) .
C4 H4A 0.9700 .
C4 H4B 0.9700 .
C5 H5A 0.9700 .
C5 H5B 0.9700 .
C6 C7 1.39(3) .
C6 H6A 0.9700 .
C6 H6B 0.9700 .
C7 C8 1.50(3) .
C7 H7A 0.9700 .
C7 H7B 0.9700 .
C8 H8A 0.9300 .
C9 C10 1.523(19) .
C9 H9A 0.9700 .
C9 H9B 0.9700 .
C10 C11 1.52(2) .
C10 H10A 0.9700 .
C10 H10B 0.9700 .
C11 H11A 0.9700 .
C11 H11B 0.9700 .
C12 C14 1.425(15) .
C12 H12A 0.9300 .
C13 C14 1.456(15) .
C13 H13A 0.9700 .
C13 H13B 0.9700 .
C14 H14A 0.9700 .
C14 H14B 0.9700 .
